data_7038643
loop_
_publ_author_name
'Dunn, Peter L.'
'Carlson, Rebecca K.'
'Gagliardi, Laura'
'Tonks, Ian A.'

_publ_section_title
;
 Structure and bonding of group 4-nickel heterobimetallics supported by
 2-(diphenylphosphino)pyrrolide ligands.
;
_journal_issue 24
_journal_name_full 'Dalton transactions (Cambridge, England : 2003)'
_journal_page_first 9892
_journal_page_last 9901
_journal_paper_doi 10.1039/c6dt00431h
_journal_volume 45
_journal_year 2016
_chemical_formula_moiety 'C84 H78 N6 Ni O P6 Ti, 2(C6H6)'
_chemical_formula_sum 'C120 H102 N6 Ni2 O P6 Ti2'
_chemical_formula_weight 2043.02
_chemical_name_systematic
; 
 ? 
;
_space_group_IT_number 61
_symmetry_cell_setting orthorhombic
_symmetry_space_group_name_Hall '-P 2ac 2ab'
_symmetry_space_group_name_H-M 'P b c a'
_atom_sites_solution_hydrogens geom
_atom_sites_solution_primary direct
_atom_sites_solution_secondary difmap
_audit_creation_method SHELXL-97
_audit_update_record
;
2016-01-28 deposited with the CCDC.
2016-02-29 downloaded from the CCDC.
;
_cell_angle_alpha 90.00
_cell_angle_beta 90.00
_cell_angle_gamma 90.00
_cell_formula_units_Z 4
_cell_length_a 20.6085(9)
_cell_length_b 22.0874(9)
_cell_length_c 22.0874(9)
_cell_measurement_reflns_used 10193
_cell_measurement_temperature 123(2)
_cell_measurement_theta_max 72.2295
_cell_measurement_theta_min 2.925
_cell_volume 10053.9(7)
_computing_structure_refinement 'SHELXL-97 (Sheldrick, 2008)'
_computing_structure_solution 'SHELXS-97 (Sheldrick, 2008)'
_diffrn_ambient_temperature 123(2)
_diffrn_measured_fraction_theta_full 0.985
_diffrn_measured_fraction_theta_max 0.985
_diffrn_measurement_device_type 'Bruker SMART Platform CCD'
_diffrn_radiation_monochromator graphite
_diffrn_radiation_source 'fine-focus sealed tube'
_diffrn_radiation_type CuK\a
_diffrn_radiation_wavelength 1.54178
_diffrn_reflns_av_R_equivalents 0.0665
_diffrn_reflns_av_sigmaI/netI 0.0260
_diffrn_reflns_limit_h_max 25
_diffrn_reflns_limit_h_min -25
_diffrn_reflns_limit_k_max 26
_diffrn_reflns_limit_k_min -27
_diffrn_reflns_limit_l_max 27
_diffrn_reflns_limit_l_min -27
_diffrn_reflns_number 128737
_diffrn_reflns_theta_full 73.86
_diffrn_reflns_theta_max 73.86
_diffrn_reflns_theta_min 3.55
_exptl_absorpt_coefficient_mu 3.055
_exptl_absorpt_correction_T_max 0.5801
_exptl_absorpt_correction_T_min 0.5801
_exptl_crystal_colour red
_exptl_crystal_density_diffrn 1.350
_exptl_crystal_density_method 'not measured'
_exptl_crystal_description block
_exptl_crystal_F_000 4248
_exptl_crystal_size_max 0.20
_exptl_crystal_size_mid 0.20
_exptl_crystal_size_min 0.20
_refine_diff_density_max 1.041
_refine_diff_density_min -0.607
_refine_diff_density_rms 0.083
_refine_ls_extinction_method none
_refine_ls_goodness_of_fit_ref 1.037
_refine_ls_hydrogen_treatment mixed
_refine_ls_matrix_type full
_refine_ls_number_parameters 638
_refine_ls_number_reflns 10043
_refine_ls_number_restraints 28
_refine_ls_restrained_S_all 1.050
_refine_ls_R_factor_all 0.0597
_refine_ls_R_factor_gt 0.0523
_refine_ls_shift/su_max 0.001
_refine_ls_shift/su_mean 0.000
_refine_ls_structure_factor_coef Fsqd
_refine_ls_weighting_details 'calc w=1/[\s^2^(Fo^2^)+(0.0788P)^2^+15.7076P] where P=(Fo^2^+2Fc^2^)/3'
_refine_ls_weighting_scheme calc
_refine_ls_wR_factor_gt 0.1384
_refine_ls_wR_factor_ref 0.1462
_reflns_number_gt 8803
_reflns_number_total 10043
_reflns_threshold_expression >2sigma(I)
_cod_data_source_file c6dt00431h2.cif
_cod_data_source_block 15119y
_cod_depositor_comments 'Adding full bibliography for 7038637--7038643.cif.'
_cod_original_sg_symbol_H-M Pbca
_cod_database_code 7038643

loop_
_symmetry_equiv_pos_as_xyz
'x, y, z'
'x+1/2, -y+1/2, -z'
'-x, y+1/2, -z+1/2'
'-x+1/2, -y, z+1/2'
'-x, -y, -z'
'-x-1/2, y-1/2, z'
'x, -y-1/2, z-1/2'
'x-1/2, y, -z-1/2'

loop_
_atom_site_label
_atom_site_type_symbol
_atom_site_fract_x
_atom_site_fract_y
_atom_site_fract_z
_atom_site_U_iso_or_equiv
_atom_site_adp_type
_atom_site_occupancy
_atom_site_symmetry_multiplicity
_atom_site_calc_flag
_atom_site_refinement_flags
_atom_site_disorder_assembly
_atom_site_disorder_group
P2 P 0.05667(3) 0.68920(3) 0.90840(3) 0.02327(15) Uani 1 1 d . . .
Ti1 Ti 0.04940(2) 0.547239(19) 0.950118(19) 0.01906(12) Uani 1 1 d . . .
Ni1 Ni 0.11540(2) 0.609514(19) 0.886979(19) 0.02183(12) Uani 1 1 d . A .
N2 N -0.02960(11) 0.59976(10) 0.92889(10) 0.0243(4) Uani 1 1 d . . .
P3 P 0.20384(3) 0.58691(3) 0.93699(3) 0.02515(15) Uani 1 1 d . . .
N3 N 0.10997(11) 0.56822(10) 1.02030(10) 0.0256(5) Uani 1 1 d . . .
P1 P 0.08371(3) 0.55489(3) 0.80955(3) 0.02395(15) Uani 1 1 d . . .
C99 C 0.09780(15) 0.56978(13) 1.08133(12) 0.0311(6) Uani 1 1 d . . .
H10A H 0.0573 0.5606 1.0998 0.037 Uiso 1 1 calc R . .
O1 O 0.0000 0.5000 1.0000 0.0243(5) Uani 1 2 d S . .
C2 C -0.08424(15) 0.68877(13) 0.92386(14) 0.0329(6) Uani 1 1 d . . .
H2A H -0.0937 0.7307 0.9205 0.039 Uiso 1 1 calc R . .
C3 C -0.12915(14) 0.64145(14) 0.93326(14) 0.0348(6) Uani 1 1 d . . .
H3A H -0.1749 0.6456 0.9370 0.042 Uiso 1 1 calc R . .
C4 C -0.09467(14) 0.58837(13) 0.93608(12) 0.0292(6) Uani 1 1 d . . .
H4A H -0.1131 0.5494 0.9421 0.035 Uiso 1 1 calc R . .
C5 C -0.02379(13) 0.66194(12) 0.92054(12) 0.0248(5) Uani 1 1 d . . .
C6 C 0.06995(14) 0.74483(12) 0.96883(13) 0.0285(5) Uani 1 1 d . . .
C7 C 0.0910(2) 0.72626(15) 1.02408(15) 0.0533(10) Uani 1 1 d . . .
H7A H 0.1001 0.6846 1.0308 0.064 Uiso 1 1 calc R . .
C8 C 0.0994(3) 0.76795(18) 1.07115(16) 0.0609(11) Uani 1 1 d . . .
H8A H 0.1146 0.7545 1.1095 0.073 Uiso 1 1 calc R . .
C9 C 0.08598(19) 0.82801(16) 1.06218(16) 0.0469(8) Uani 1 1 d . . .
H9A H 0.0914 0.8563 1.0942 0.056 Uiso 1 1 calc R . .
C10 C 0.06454(18) 0.84702(15) 1.00628(17) 0.0444(8) Uani 1 1 d . . .
H10B H 0.0553 0.8886 0.9997 0.053 Uiso 1 1 calc R . .
C11 C 0.05638(16) 0.80570(13) 0.95954(15) 0.0367(7) Uani 1 1 d . . .
H11A H 0.0415 0.8191 0.9211 0.044 Uiso 1 1 calc R . .
C12 C 0.27016(15) 0.64221(14) 0.94072(13) 0.0340(6) Uani 1 1 d . . .
C13 C 0.25346(19) 0.70343(16) 0.94727(18) 0.0513(9) Uani 1 1 d . . .
H13A H 0.2091 0.7150 0.9480 0.062 Uiso 1 1 calc R . .
C14 C 0.3019(2) 0.74740(19) 0.9528(2) 0.0651(12) Uani 1 1 d . . .
H14A H 0.2905 0.7888 0.9577 0.078 Uiso 1 1 calc R . .
C15 C 0.3662(2) 0.7305(2) 0.95096(17) 0.0564(10) Uani 1 1 d . . .
H15A H 0.3993 0.7604 0.9532 0.068 Uiso 1 1 calc R . .
C16 C 0.38234(18) 0.6709(2) 0.94589(17) 0.0523(9) Uani 1 1 d . . .
H16A H 0.4267 0.6593 0.9463 0.063 Uiso 1 1 calc R . .
C17 C 0.33438(16) 0.62667(17) 0.94013(15) 0.0436(8) Uani 1 1 d . . .
H17A H 0.3464 0.5854 0.9358 0.052 Uiso 1 1 calc R . .
C18 C 0.17487(14) 0.58356(13) 1.01307(12) 0.0294(6) Uani 1 1 d . . .
C19 C 0.15342(17) 0.58674(16) 1.11178(13) 0.0419(7) Uani 1 1 d . . .
H19A H 0.1578 0.5917 1.1543 0.050 Uiso 1 1 calc R . .
C20 C 0.20250(16) 0.59537(18) 1.06832(14) 0.0434(8) Uani 1 1 d . . .
H20A H 0.2461 0.6071 1.0758 0.052 Uiso 1 1 calc R . .
C21 C 0.24581(13) 0.51500(13) 0.92399(14) 0.0324(6) Uani 1 1 d . . .
C22 C 0.26639(16) 0.50135(16) 0.86582(17) 0.0452(8) Uani 1 1 d . . .
H22A H 0.2572 0.5284 0.8335 0.054 Uiso 1 1 calc R . .
C23 C 0.3003(2) 0.44861(19) 0.8548(2) 0.0608(11) Uani 1 1 d . . .
H23A H 0.3159 0.4402 0.8153 0.073 Uiso 1 1 calc R . .
C24 C 0.3115(2) 0.40821(19) 0.9009(3) 0.0687(13) Uani 1 1 d . . .
H24A H 0.3342 0.3716 0.8928 0.082 Uiso 1 1 calc R . .
C25 C 0.2903(2) 0.4202(2) 0.9582(3) 0.0719(14) Uani 1 1 d . . .
H25A H 0.2978 0.3919 0.9899 0.086 Uiso 1 1 calc R . .
C26 C 0.25738(19) 0.47422(17) 0.9701(2) 0.0543(9) Uani 1 1 d . . .
H26A H 0.2429 0.4829 1.0100 0.065 Uiso 1 1 calc R . .
C27 C 0.07708(13) 0.47890(13) 0.83635(12) 0.0272(5) Uani 1 1 d . A .
C28 C 0.07376(19) 0.42155(14) 0.81194(14) 0.0413(7) Uani 1 1 d . . .
H28A H 0.0741 0.4116 0.7701 0.050 Uiso 1 1 calc R A .
C29 C 0.06968(17) 0.38033(14) 0.86042(14) 0.0389(7) Uani 1 1 d . A .
H29A H 0.0682 0.3374 0.8576 0.047 Uiso 1 1 calc R . .
C30 C 0.06833(15) 0.41364(12) 0.91201(13) 0.0315(6) Uani 1 1 d . . .
H30A H 0.0650 0.3973 0.9517 0.038 Uiso 1 1 calc R A .
N1 N 0.07247(11) 0.47431(10) 0.89878(10) 0.0256(5) Uani 1 1 d . A .
C32 C 0.00768(14) 0.57030(14) 0.76968(12) 0.0303(6) Uani 1 1 d . A .
C33 C -0.04883(16) 0.54025(18) 0.78583(15) 0.0445(8) Uani 1 1 d . . .
H33A H -0.0475 0.5094 0.8158 0.053 Uiso 1 1 calc R A .
C34 C -0.10728(18) 0.5550(2) 0.75839(19) 0.0577(10) Uani 1 1 d . A .
H34A H -0.1458 0.5342 0.7697 0.069 Uiso 1 1 calc R . .
C35 C -0.10966(19) 0.5996(2) 0.7148(2) 0.0586(11) Uani 1 1 d . . .
H35A H -0.1497 0.6094 0.6960 0.070 Uiso 1 1 calc R A .
C36 C -0.0541(2) 0.62970(19) 0.69866(18) 0.0557(10) Uani 1 1 d . A .
H36A H -0.0556 0.6603 0.6685 0.067 Uiso 1 1 calc R . .
C37 C 0.00453(17) 0.61557(15) 0.72641(15) 0.0417(7) Uani 1 1 d . . .
H37A H 0.0427 0.6371 0.7156 0.050 Uiso 1 1 calc R A .
C43 C 0.05594(14) 0.73475(12) 0.83942(12) 0.0294(6) Uani 1 1 d . . .
C44 C 0.11456(18) 0.75794(16) 0.81876(16) 0.0444(8) Uani 1 1 d . . .
H44A H 0.1530 0.7515 0.8416 0.053 Uiso 1 1 calc R . .
C45 C 0.1173(2) 0.79057(17) 0.76489(17) 0.0510(9) Uani 1 1 d . . .
H45A H 0.1577 0.8061 0.7510 0.061 Uiso 1 1 calc R . .
C46 C 0.0622(2) 0.80036(16) 0.73202(15) 0.0496(9) Uani 1 1 d . . .
H46A H 0.0639 0.8234 0.6957 0.060 Uiso 1 1 calc R . .
C47 C 0.0042(2) 0.77684(16) 0.75162(16) 0.0465(8) Uani 1 1 d . . .
H47A H -0.0340 0.7835 0.7286 0.056 Uiso 1 1 calc R . .
C48 C 0.00103(17) 0.74332(14) 0.80487(14) 0.0382(7) Uani 1 1 d . . .
H48A H -0.0391 0.7263 0.8174 0.046 Uiso 1 1 calc R . .
C49 C -0.9859(3) -0.0014(2) 1.0833(3) 0.0843(16) Uani 1 1 d . . .
H49A H -0.9992 -0.0390 1.0664 0.101 Uiso 1 1 calc R . .
C50 C -1.0200(2) 0.0233(2) 1.1306(2) 0.0638(11) Uani 1 1 d . . .
H50A H -1.0565 0.0027 1.1468 0.077 Uiso 1 1 calc R . .
C51 C -1.0010(2) 0.07793(19) 1.15445(18) 0.0588(11) Uani 1 1 d . . .
H51A H -1.0251 0.0953 1.1867 0.071 Uiso 1 1 calc R . .
C52 C -0.9484(2) 0.1073(2) 1.1325(2) 0.0619(11) Uani 1 1 d . . .
H52A H -0.9355 0.1448 1.1498 0.074 Uiso 1 1 calc R . .
C53 C -0.9331(3) 0.0279(3) 1.0607(3) 0.0929(18) Uani 1 1 d . . .
H53A H -0.9095 0.0104 1.0281 0.112 Uiso 1 1 calc R . .
C54 C -0.9132(3) 0.0829(3) 1.0847(2) 0.0766(14) Uani 1 1 d . . .
H54A H -0.8764 0.1033 1.0688 0.092 Uiso 1 1 calc R . .
C55 C 0.2971(3) 0.8122(2) 0.7985(3) 0.0824(15) Uani 1 1 d D . .
H55A H 0.2899 0.8208 0.8401 0.099 Uiso 1 1 calc R . .
C56 C 0.3147(3) 0.7552(2) 0.7816(3) 0.0846(15) Uani 1 1 d D . .
H56A H 0.3220 0.7252 0.8116 0.101 Uiso 1 1 calc R . .
C57 C 0.3217(3) 0.7409(2) 0.7218(3) 0.0865(16) Uani 1 1 d D . .
H57A H 0.3359 0.7016 0.7104 0.104 Uiso 1 1 calc R . .
C58 C 0.3078(3) 0.7845(3) 0.6774(3) 0.107(2) Uani 1 1 d D . .
H58A H 0.3082 0.7749 0.6354 0.129 Uiso 1 1 calc R . .
C59 C 0.2932(3) 0.8439(2) 0.6984(2) 0.0765(14) Uani 1 1 d D . .
H59A H 0.2857 0.8758 0.6705 0.092 Uiso 1 1 calc R . .
C60 C 0.2902(2) 0.8544(3) 0.7594(2) 0.0733(13) Uani 1 1 d D . .
H60A H 0.2826 0.8945 0.7732 0.088 Uiso 1 1 calc R . .
C80 C 0.14211(15) 0.55768(15) 0.75004(14) 0.0217(7) Uani 0.682(12) 1 d PGU A 1
C81 C 0.1724(4) 0.61314(16) 0.7409(2) 0.0525(19) Uani 0.682(12) 1 d PGU A 1
H81A H 0.1624 0.6465 0.7663 0.063 Uiso 0.682(12) 1 calc PR A 1
C82 C 0.2175(4) 0.6197(2) 0.6945(3) 0.069(2) Uani 0.682(12) 1 d PG A 1
H82A H 0.2382 0.6577 0.6882 0.083 Uiso 0.682(12) 1 calc PR A 1
C83 C 0.2322(2) 0.5709(3) 0.6573(2) 0.059(2) Uani 0.682(12) 1 d PG A 1
H83A H 0.2630 0.5754 0.6256 0.070 Uiso 0.682(12) 1 calc PR A 1
C84 C 0.2019(3) 0.5154(2) 0.6664(3) 0.064(3) Uani 0.682(12) 1 d PG A 1
H84A H 0.2119 0.4820 0.6410 0.077 Uiso 0.682(12) 1 calc PR A 1
C85 C 0.1568(3) 0.50882(15) 0.7128(3) 0.0472(18) Uani 0.682(12) 1 d PG A 1
H85A H 0.1361 0.4709 0.7191 0.057 Uiso 0.682(12) 1 calc PR A 1
C80" C 0.1362(4) 0.5222(4) 0.6935(4) 0.0217(7) Uani 0.318(12) 1 d PGU A 2
H80A H 0.0987 0.4975 0.6900 0.026 Uiso 0.318(12) 1 calc PR A 2
C81" C 0.1451(4) 0.5581(4) 0.7445(3) 0.0525(19) Uani 0.318(12) 1 d PGU A 2
C82" C 0.2000(5) 0.5943(5) 0.7496(4) 0.040(3) Uani 0.318(12) 1 d PG A 2
H82B H 0.2060 0.6188 0.7845 0.048 Uiso 0.318(12) 1 calc PR A 2
C83" C 0.2460(5) 0.5946(7) 0.7036(5) 0.070(5) Uani 0.318(12) 1 d PG A 2
H83B H 0.2836 0.6193 0.7071 0.084 Uiso 0.318(12) 1 calc PR A 2
C84" C 0.2372(5) 0.5587(7) 0.6526(5) 0.069(7) Uani 0.318(12) 1 d PG A 2
H84B H 0.2687 0.5589 0.6212 0.083 Uiso 0.318(12) 1 calc PR A 2
C85" C 0.1823(5) 0.5225(5) 0.6475(4) 0.059(5) Uani 0.318(12) 1 d PG A 2
H85B H 0.1763 0.4980 0.6127 0.071 Uiso 0.318(12) 1 calc PR A 2

loop_
_atom_site_aniso_label
_atom_site_aniso_U_11
_atom_site_aniso_U_22
_atom_site_aniso_U_33
_atom_site_aniso_U_23
_atom_site_aniso_U_13
_atom_site_aniso_U_12
P2 0.0305(3) 0.0181(3) 0.0212(3) -0.0003(2) -0.0016(2) 0.0043(2)
Ti1 0.0244(2) 0.0178(2) 0.0150(2) 0.00020(15) -0.00107(16) 0.00240(16)
Ni1 0.0258(2) 0.0210(2) 0.0188(2) -0.00224(16) -0.00367(16) 0.00301(16)
N2 0.0288(11) 0.0223(10) 0.0219(10) 0.0007(8) -0.0032(9) 0.0036(9)
P3 0.0236(3) 0.0268(3) 0.0250(3) -0.0017(3) -0.0061(2) 0.0018(2)
N3 0.0317(12) 0.0244(10) 0.0208(10) -0.0011(8) -0.0045(9) 0.0040(9)
P1 0.0267(3) 0.0265(3) 0.0186(3) -0.0053(2) -0.0058(2) 0.0054(2)
C99 0.0421(16) 0.0310(14) 0.0201(12) -0.0013(11) -0.0023(11) 0.0044(12)
O1 0.0297(13) 0.0222(12) 0.0210(12) 0.0003(10) -0.0012(10) 0.0039(10)
C2 0.0371(15) 0.0265(13) 0.0351(15) 0.0001(11) -0.0011(12) 0.0103(11)
C3 0.0284(14) 0.0390(16) 0.0368(15) 0.0005(12) -0.0002(12) 0.0074(12)
C4 0.0278(14) 0.0322(14) 0.0276(13) 0.0023(11) -0.0008(11) 0.0013(11)
C5 0.0303(13) 0.0213(12) 0.0226(12) -0.0005(10) -0.0029(10) 0.0059(10)
C6 0.0331(14) 0.0236(12) 0.0286(13) -0.0044(11) 0.0029(11) -0.0012(11)
C7 0.100(3) 0.0265(15) 0.0332(17) -0.0066(13) -0.0100(18) 0.0083(17)
C8 0.109(4) 0.047(2) 0.0268(16) -0.0052(15) -0.0118(19) 0.003(2)
C9 0.060(2) 0.0396(18) 0.0413(18) -0.0190(15) 0.0073(16) -0.0048(16)
C10 0.057(2) 0.0268(14) 0.0499(19) -0.0107(14) -0.0004(16) 0.0018(14)
C11 0.0434(17) 0.0256(14) 0.0413(17) -0.0061(12) -0.0047(13) 0.0027(12)
C12 0.0379(16) 0.0389(16) 0.0253(13) -0.0028(11) -0.0060(11) -0.0089(12)
C13 0.047(2) 0.0435(19) 0.064(2) -0.0069(17) -0.0109(17) -0.0064(16)
C14 0.080(3) 0.044(2) 0.071(3) -0.0101(19) -0.014(2) -0.016(2)
C15 0.062(2) 0.062(2) 0.045(2) -0.0042(17) -0.0088(17) -0.031(2)
C16 0.0376(18) 0.074(3) 0.0456(19) -0.0043(18) -0.0039(15) -0.0174(17)
C17 0.0366(17) 0.0527(19) 0.0416(17) -0.0002(15) -0.0032(14) -0.0081(15)
C18 0.0302(14) 0.0342(14) 0.0238(13) -0.0007(11) -0.0077(11) 0.0034(11)
C19 0.0488(19) 0.054(2) 0.0225(14) -0.0031(13) -0.0091(13) 0.0037(15)
C20 0.0345(16) 0.065(2) 0.0306(15) -0.0036(15) -0.0108(13) 0.0012(15)
C21 0.0191(12) 0.0311(14) 0.0471(16) -0.0018(12) -0.0046(12) 0.0008(10)
C22 0.0372(17) 0.0466(18) 0.0518(19) -0.0119(16) -0.0055(15) 0.0110(14)
C23 0.048(2) 0.057(2) 0.078(3) -0.024(2) 0.002(2) 0.0153(18)
C24 0.046(2) 0.041(2) 0.120(4) -0.011(2) 0.010(2) 0.0143(17)
C25 0.051(2) 0.050(2) 0.114(4) 0.025(3) 0.008(2) 0.0160(19)
C26 0.047(2) 0.048(2) 0.068(2) 0.0138(18) 0.0092(18) 0.0137(16)
C27 0.0306(13) 0.0312(13) 0.0199(12) -0.0059(10) -0.0058(10) 0.0051(11)
C28 0.067(2) 0.0317(15) 0.0252(14) -0.0090(12) -0.0082(14) 0.0072(15)
C29 0.0557(19) 0.0259(14) 0.0351(16) -0.0083(12) -0.0042(14) 0.0037(13)
C30 0.0410(16) 0.0231(13) 0.0305(14) -0.0027(11) -0.0013(12) 0.0061(11)
N1 0.0310(11) 0.0232(10) 0.0225(10) -0.0049(9) -0.0014(9) 0.0027(9)
C32 0.0320(14) 0.0388(15) 0.0200(12) -0.0081(11) -0.0075(10) 0.0101(12)
C33 0.0357(17) 0.063(2) 0.0347(16) 0.0039(15) -0.0092(13) 0.0014(15)
C34 0.0327(17) 0.089(3) 0.051(2) -0.002(2) -0.0117(16) 0.0026(18)
C35 0.043(2) 0.073(3) 0.060(2) -0.005(2) -0.0255(18) 0.0190(19)
C36 0.063(2) 0.053(2) 0.051(2) 0.0041(17) -0.0271(18) 0.0180(18)
C37 0.0443(18) 0.0405(17) 0.0403(17) 0.0017(14) -0.0132(14) 0.0074(14)
C43 0.0419(15) 0.0218(12) 0.0244(13) 0.0002(10) 0.0015(11) 0.0047(11)
C44 0.0468(19) 0.0449(18) 0.0416(18) 0.0078(15) 0.0005(15) -0.0036(15)
C45 0.060(2) 0.050(2) 0.0430(19) 0.0082(16) 0.0101(17) -0.0103(17)
C46 0.080(3) 0.0383(17) 0.0302(16) 0.0099(13) 0.0050(16) -0.0018(17)
C47 0.065(2) 0.0414(17) 0.0333(16) 0.0119(14) -0.0099(15) -0.0002(16)
C48 0.0492(18) 0.0344(15) 0.0311(15) 0.0064(12) -0.0047(13) -0.0017(13)
C49 0.101(4) 0.062(3) 0.090(4) -0.024(3) 0.030(3) -0.003(3)
C50 0.075(3) 0.057(2) 0.060(2) 0.008(2) 0.011(2) 0.013(2)
C51 0.071(3) 0.062(2) 0.044(2) 0.0042(18) 0.0019(18) 0.028(2)
C52 0.076(3) 0.049(2) 0.060(2) 0.0044(19) -0.013(2) 0.017(2)
C53 0.103(4) 0.106(4) 0.070(3) -0.031(3) 0.032(3) -0.004(4)
C54 0.077(3) 0.098(4) 0.055(3) 0.022(3) 0.006(2) 0.000(3)
C55 0.063(3) 0.089(4) 0.095(4) 0.005(3) 0.000(3) -0.004(3)
C56 0.072(3) 0.084(4) 0.097(4) 0.008(3) -0.001(3) 0.009(3)
C57 0.075(3) 0.067(3) 0.117(5) -0.008(3) -0.004(3) 0.011(3)
C58 0.097(4) 0.146(6) 0.079(4) -0.015(4) 0.029(3) 0.022(4)
C59 0.073(3) 0.089(4) 0.068(3) 0.012(3) -0.009(2) 0.013(3)
C60 0.062(3) 0.087(3) 0.070(3) -0.001(3) 0.009(2) -0.005(2)
C80 0.0163(16) 0.0306(19) 0.0182(17) -0.0047(15) -0.0035(13) 0.0022(14)
C81 0.065(5) 0.041(3) 0.052(3) 0.000(3) 0.015(3) -0.013(3)
C82 0.079(6) 0.071(5) 0.059(4) 0.006(4) 0.021(4) -0.035(4)
C83 0.036(4) 0.099(6) 0.041(5) 0.009(4) 0.013(4) -0.019(4)
C84 0.075(5) 0.056(4) 0.062(5) -0.018(4) 0.038(5) -0.009(4)
C85 0.050(4) 0.044(3) 0.048(4) -0.008(3) 0.017(3) -0.007(3)
C80" 0.0163(16) 0.0306(19) 0.0182(17) -0.0047(15) -0.0035(13) 0.0022(14)
C81" 0.065(5) 0.041(3) 0.052(3) 0.000(3) 0.015(3) -0.013(3)
C82" 0.031(6) 0.045(7) 0.046(6) -0.003(5) -0.011(5) -0.005(5)
C83" 0.033(7) 0.085(12) 0.092(12) 0.033(10) 0.001(7) -0.014(7)
C84" 0.048(12) 0.096(14) 0.064(14) -0.006(12) 0.015(11) -0.003(11)
C85" 0.062(9) 0.062(9) 0.054(8) 0.002(7) 0.034(8) 0.013(7)

loop_
_atom_type_symbol
_atom_type_description
_atom_type_scat_dispersion_real
_atom_type_scat_dispersion_imag
_atom_type_scat_source
C C 0.0181 0.0091 'International Tables Vol C Tables 4.2.6.8 and 6.1.1.4'
H H 0.0000 0.0000 'International Tables Vol C Tables 4.2.6.8 and 6.1.1.4'
N N 0.0311 0.0180 'International Tables Vol C Tables 4.2.6.8 and 6.1.1.4'
P P 0.2955 0.4335 'International Tables Vol C Tables 4.2.6.8 and 6.1.1.4'
O O 0.0492 0.0322 'International Tables Vol C Tables 4.2.6.8 and 6.1.1.4'
Ti Ti 0.2191 1.8069 'International Tables Vol C Tables 4.2.6.8 and 6.1.1.4'
Ni Ni -3.0029 0.5091 'International Tables Vol C Tables 4.2.6.8 and 6.1.1.4'

loop_
_geom_angle_atom_site_label_1
_geom_angle_atom_site_label_2
_geom_angle_atom_site_label_3
_geom_angle
_geom_angle_site_symmetry_3
C5 P2 C43 107.68(13) .
C5 P2 C6 104.79(12) .
C43 P2 C6 103.84(13) .
C5 P2 Ni1 105.97(9) .
C43 P2 Ni1 105.51(9) .
C6 P2 Ni1 127.85(10) .
O1 Ti1 N1 90.81(7) .
O1 Ti1 N3 90.71(7) .
N1 Ti1 N3 117.48(9) .
O1 Ti1 N2 91.06(7) .
N1 Ti1 N2 120.49(9) .
N3 Ti1 N2 121.97(9) .
O1 Ti1 Ni1 178.67(3) .
N1 Ti1 Ni1 89.86(7) .
N3 Ti1 Ni1 87.96(7) .
N2 Ti1 Ni1 89.59(7) .
P2 Ni1 P3 122.34(3) .
P2 Ni1 P1 116.53(3) .
P3 Ni1 P1 121.07(3) .
P2 Ni1 Ti1 91.26(3) .
P3 Ni1 Ti1 92.76(3) .
P1 Ni1 Ti1 88.22(3) .
C4 N2 C5 106.3(2) .
C4 N2 Ti1 130.11(18) .
C5 N2 Ti1 121.32(18) .
C18 P3 C21 105.64(14) .
C18 P3 C12 103.56(13) .
C21 P3 C12 103.45(14) .
C18 P3 Ni1 101.89(9) .
C21 P3 Ni1 120.80(10) .
C12 P3 Ni1 119.42(10) .
C99 N3 C18 106.4(2) .
C99 N3 Ti1 129.8(2) .
C18 N3 Ti1 123.80(18) .
C80 P1 C27 109.19(14) .
C80 P1 C32 102.52(14) .
C27 P1 C32 105.61(14) .
C80 P1 C81" 1.1(3) .
C27 P1 C81" 109.5(3) .
C32 P1 C81" 101.4(3) .
C80 P1 Ni1 110.79(11) .
C27 P1 Ni1 106.35(9) .
C32 P1 Ni1 121.88(9) .
C81" P1 Ni1 111.6(2) .
N3 C99 C19 109.5(3) .
N3 C99 H10A 125.3 .
C19 C99 H10A 125.3 .
Ti1 O1 Ti1 180.00(2) 5_567
C5 C2 C3 106.4(2) .
C5 C2 H2A 126.8 .
C3 C2 H2A 126.8 .
C4 C3 C2 107.4(3) .
C4 C3 H3A 126.3 .
C2 C3 H3A 126.3 .
C3 C4 N2 110.1(3) .
C3 C4 H4A 124.9 .
N2 C4 H4A 124.9 .
C2 C5 N2 109.8(2) .
C2 C5 P2 134.5(2) .
N2 C5 P2 115.67(19) .
C7 C6 C11 119.3(3) .
C7 C6 P2 119.9(2) .
C11 C6 P2 120.7(2) .
C6 C7 C8 120.5(3) .
C6 C7 H7A 119.7 .
C8 C7 H7A 119.7 .
C9 C8 C7 120.3(3) .
C9 C8 H8A 119.8 .
C7 C8 H8A 119.8 .
C8 C9 C10 119.3(3) .
C8 C9 H9A 120.3 .
C10 C9 H9A 120.3 .
C9 C10 C11 120.4(3) .
C9 C10 H10B 119.8 .
C11 C10 H10B 119.8 .
C10 C11 C6 120.1(3) .
C10 C11 H11A 119.9 .
C6 C11 H11A 119.9 .
C17 C12 C13 118.7(3) .
C17 C12 P3 123.6(3) .
C13 C12 P3 117.6(3) .
C14 C13 C12 120.2(4) .
C14 C13 H13A 119.9 .
C12 C13 H13A 119.9 .
C15 C14 C13 119.8(4) .
C15 C14 H14A 120.1 .
C13 C14 H14A 120.1 .
C16 C15 C14 119.9(4) .
C16 C15 H15A 120.1 .
C14 C15 H15A 120.1 .
C15 C16 C17 120.7(4) .
C15 C16 H16A 119.6 .
C17 C16 H16A 119.6 .
C12 C17 C16 120.6(4) .
C12 C17 H17A 119.7 .
C16 C17 H17A 119.7 .
C20 C18 N3 110.1(3) .
C20 C18 P3 133.7(3) .
N3 C18 P3 116.13(19) .
C99 C19 C20 107.5(3) .
C99 C19 H19A 126.2 .
C20 C19 H19A 126.2 .
C18 C20 C19 106.4(3) .
C18 C20 H20A 126.8 .
C19 C20 H20A 126.8 .
C26 C21 C22 119.3(3) .
C26 C21 P3 122.1(3) .
C22 C21 P3 118.6(2) .
C23 C22 C21 120.1(4) .
C23 C22 H22A 120.0 .
C21 C22 H22A 120.0 .
C24 C23 C22 120.3(4) .
C24 C23 H23A 119.9 .
C22 C23 H23A 119.9 .
C25 C24 C23 120.5(4) .
C25 C24 H24A 119.8 .
C23 C24 H24A 119.8 .
C24 C25 C26 119.7(4) .
C24 C25 H25A 120.2 .
C26 C25 H25A 120.2 .
C21 C26 C25 120.2(4) .
C21 C26 H26A 119.9 .
C25 C26 H26A 119.9 .
C28 C27 N1 108.6(3) .
C28 C27 P1 137.6(2) .
N1 C27 P1 113.83(19) .
C27 C28 C29 107.4(3) .
C27 C28 H28A 126.3 .
C29 C28 H28A 126.3 .
C30 C29 C28 106.8(3) .
C30 C29 H29A 126.6 .
C28 C29 H29A 126.6 .
C29 C30 N1 110.4(3) .
C29 C30 H30A 124.8 .
N1 C30 H30A 124.8 .
C30 N1 C27 106.7(2) .
C30 N1 Ti1 129.92(19) .
C27 N1 Ti1 120.98(18) .
C37 C32 C33 118.9(3) .
C37 C32 P1 120.4(2) .
C33 C32 P1 120.4(2) .
C34 C33 C32 120.3(3) .
C34 C33 H33A 119.8 .
C32 C33 H33A 119.8 .
C35 C34 C33 120.2(4) .
C35 C34 H34A 119.9 .
C33 C34 H34A 119.9 .
C36 C35 C34 119.9(3) .
C36 C35 H35A 120.1 .
C34 C35 H35A 120.1 .
C35 C36 C37 120.2(4) .
C35 C36 H36A 119.9 .
C37 C36 H36A 119.9 .
C32 C37 C36 120.5(4) .
C32 C37 H37A 119.8 .
C36 C37 H37A 119.8 .
C48 C43 C44 118.8(3) .
C48 C43 P2 123.0(2) .
C44 C43 P2 118.0(2) .
C43 C44 C45 120.5(3) .
C43 C44 H44A 119.8 .
C45 C44 H44A 119.8 .
C46 C45 C44 120.1(3) .
C46 C45 H45A 119.9 .
C44 C45 H45A 119.9 .
C45 C46 C47 119.8(3) .
C45 C46 H46A 120.1 .
C47 C46 H46A 120.1 .
C46 C47 C48 120.6(3) .
C46 C47 H47A 119.7 .
C48 C47 H47A 119.7 .
C43 C48 C47 120.1(3) .
C43 C48 H48A 119.9 .
C47 C48 H48A 119.9 .
C53 C49 C50 120.0(5) .
C53 C49 H49A 120.0 .
C50 C49 H49A 120.0 .
C49 C50 C51 119.7(5) .
C49 C50 H50A 120.1 .
C51 C50 H50A 120.1 .
C52 C51 C50 120.8(4) .
C52 C51 H51A 119.6 .
C50 C51 H51A 119.6 .
C51 C52 C54 120.3(5) .
C51 C52 H52A 119.9 .
C54 C52 H52A 119.9 .
C49 C53 C54 120.8(5) .
C49 C53 H53A 119.6 .
C54 C53 H53A 119.6 .
C53 C54 C52 118.4(5) .
C53 C54 H54A 120.8 .
C52 C54 H54A 120.8 .
C60 C55 C56 121.2(6) .
C60 C55 H55A 119.4 .
C56 C55 H55A 119.4 .
C55 C56 C57 120.5(6) .
C55 C56 H56A 119.8 .
C57 C56 H56A 119.8 .
C56 C57 C58 119.7(5) .
C56 C57 H57A 120.1 .
C58 C57 H57A 120.1 .
C57 C58 C59 116.5(5) .
C57 C58 H58A 121.8 .
C59 C58 H58A 121.8 .
C60 C59 C58 119.2(5) .
C60 C59 H59A 120.4 .
C58 C59 H59A 120.4 .
C55 C60 C59 122.5(6) .
C55 C60 H60A 118.8 .
C59 C60 H60A 118.8 .
C81 C80 C85 120.0 .
C81 C80 P1 116.2(2) .
C85 C80 P1 123.8(2) .
C80 C81 C82 120.0 .
C80 C81 H81A 120.0 .
C82 C81 H81A 120.0 .
C83 C82 C81 120.0 .
C83 C82 H82A 120.0 .
C81 C82 H82A 120.0 .
C84 C83 C82 120.0 .
C84 C83 H83A 120.0 .
C82 C83 H83A 120.0 .
C83 C84 C85 120.0 .
C83 C84 H84A 120.0 .
C85 C84 H84A 120.0 .
C84 C85 C80 120.0 .
C84 C85 H85A 120.0 .
C80 C85 H85A 120.0 .
C81" C80" C85" 120.0 .
C81" C80" H80A 120.0 .
C85" C80" H80A 120.0 .
C80" C81" C82" 120.0 .
C80" C81" P1 120.0(5) .
C82" C81" P1 119.9(5) .
C83" C82" C81" 120.0 .
C83" C82" H82B 120.0 .
C81" C82" H82B 120.0 .
C84" C83" C82" 120.0 .
C84" C83" H83B 120.0 .
C82" C83" H83B 120.0 .
C83" C84" C85" 120.0 .
C83" C84" H84B 120.0 .
C85" C84" H84B 120.0 .
C84" C85" C80" 120.0 .
C84" C85" H85B 120.0 .
C80" C85" H85B 120.0 .

loop_
_geom_bond_atom_site_label_1
_geom_bond_atom_site_label_2
_geom_bond_distance
_geom_bond_site_symmetry_2
P2 C5 1.784(3) .
P2 C43 1.826(3) .
P2 C6 1.835(3) .
P2 Ni1 2.1877(7) .
Ti1 O1 1.8273(4) .
Ti1 N1 2.026(2) .
Ti1 N3 2.043(2) .
Ti1 N2 2.053(2) .
Ti1 Ni1 2.3846(6) .
Ni1 P3 2.1889(8) .
Ni1 P1 2.1925(7) .
N2 C4 1.373(4) .
N2 C5 1.391(3) .
P3 C18 1.785(3) .
P3 C21 1.831(3) .
P3 C12 1.835(3) .
N3 C99 1.372(3) .
N3 C18 1.389(4) .
P1 C80 1.783(3) .
P1 C27 1.785(3) .
P1 C32 1.829(3) .
P1 C81" 1.915(7) .
C99 C19 1.381(4) .
C99 H10A 0.9500 .
O1 Ti1 1.8273(4) 5_567
C2 C5 1.381(4) .
C2 C3 1.411(4) .
C2 H2A 0.9500 .
C3 C4 1.372(4) .
C3 H3A 0.9500 .
C4 H4A 0.9500 .
C6 C7 1.359(4) .
C6 C11 1.389(4) .
C7 C8 1.400(5) .
C7 H7A 0.9500 .
C8 C9 1.370(5) .
C8 H8A 0.9500 .
C9 C10 1.377(5) .
C9 H9A 0.9500 .
C10 C11 1.388(4) .
C10 H10B 0.9500 .
C11 H11A 0.9500 .
C12 C17 1.367(5) .
C12 C13 1.403(5) .
C13 C14 1.398(5) .
C13 H13A 0.9500 .
C14 C15 1.378(7) .
C14 H14A 0.9500 .
C15 C16 1.364(6) .
C15 H15A 0.9500 .
C16 C17 1.395(5) .
C16 H16A 0.9500 .
C17 H17A 0.9500 .
C18 C20 1.372(4) .
C19 C20 1.407(5) .
C19 H19A 0.9500 .
C20 H20A 0.9500 .
C21 C26 1.380(5) .
C21 C22 1.386(5) .
C22 C23 1.380(5) .
C22 H22A 0.9500 .
C23 C24 1.372(7) .
C23 H23A 0.9500 .
C24 C25 1.366(8) .
C24 H24A 0.9500 .
C25 C26 1.397(6) .
C25 H25A 0.9500 .
C26 H26A 0.9500 .
C27 C28 1.378(4) .
C27 N1 1.386(3) .
C28 C29 1.408(5) .
C28 H28A 0.9500 .
C29 C30 1.357(4) .
C29 H29A 0.9500 .
C30 N1 1.374(4) .
C30 H30A 0.9500 .
C32 C37 1.385(4) .
C32 C33 1.387(5) .
C33 C34 1.387(5) .
C33 H33A 0.9500 .
C34 C35 1.378(6) .
C34 H34A 0.9500 .
C35 C36 1.372(6) .
C35 H35A 0.9500 .
C36 C37 1.390(5) .
C36 H36A 0.9500 .
C37 H37A 0.9500 .
C43 C48 1.378(4) .
C43 C44 1.389(5) .
C44 C45 1.392(5) .
C44 H44A 0.9500 .
C45 C46 1.366(6) .
C45 H45A 0.9500 .
C46 C47 1.372(6) .
C46 H46A 0.9500 .
C47 C48 1.391(4) .
C47 H47A 0.9500 .
C48 H48A 0.9500 .
C49 C53 1.362(8) .
C49 C50 1.371(6) .
C49 H49A 0.9500 .
C50 C51 1.374(7) .
C50 H50A 0.9500 .
C51 C52 1.354(7) .
C51 H51A 0.9500 .
C52 C54 1.390(7) .
C52 H52A 0.9500 .
C53 C54 1.387(8) .
C53 H53A 0.9500 .
C54 H54A 0.9500 .
C55 C60 1.278(7) .
C55 C56 1.363(5) .
C55 H55A 0.9500 .
C56 C57 1.365(6) .
C56 H56A 0.9500 .
C57 C58 1.405(6) .
C57 H57A 0.9500 .
C58 C59 1.423(6) .
C58 H58A 0.9500 .
C59 C60 1.368(5) .
C59 H59A 0.9500 .
C60 H60A 0.9500 .
C80 C81 1.3900 .
C80 C85 1.3900 .
C81 C82 1.3900 .
C81 H81A 0.9500 .
C82 C83 1.3900 .
C82 H82A 0.9500 .
C83 C84 1.3900 .
C83 H83A 0.9500 .
C84 C85 1.3900 .
C84 H84A 0.9500 .
C85 H85A 0.9500 .
C80" C81" 1.3900 .
C80" C85" 1.3900 .
C80" H80A 0.9500 .
C81" C82" 1.3900 .
C82" C83" 1.3900 .
C82" H82B 0.9500 .
C83" C84" 1.3900 .
C83" H83B 0.9500 .
C84" C85" 1.3900 .
C84" H84B 0.9500 .
C85" H85B 0.9500 .

loop_
_geom_torsion_atom_site_label_1
_geom_torsion_atom_site_label_2
_geom_torsion_atom_site_label_3
_geom_torsion_atom_site_label_4
_geom_torsion
_geom_torsion_site_symmetry_4
C5 P2 Ni1 P3 -125.69(9) .
C43 P2 Ni1 P3 120.28(10) .
C6 P2 Ni1 P3 -1.72(13) .
C5 P2 Ni1 P1 57.03(9) .
C43 P2 Ni1 P1 -57.01(11) .
C6 P2 Ni1 P1 -179.01(12) .
C5 P2 Ni1 Ti1 -31.61(9) .
C43 P2 Ni1 Ti1 -145.64(10) .
C6 P2 Ni1 Ti1 92.35(12) .
O1 Ti1 Ni1 P2 -86.7(12) .
N1 Ti1 Ni1 P2 152.94(7) .
N3 Ti1 Ni1 P2 -89.55(7) .
N2 Ti1 Ni1 P2 32.45(6) .
O1 Ti1 Ni1 P3 35.7(12) .
N1 Ti1 Ni1 P3 -84.59(7) .
N3 Ti1 Ni1 P3 32.91(7) .
N2 Ti1 Ni1 P3 154.92(6) .
O1 Ti1 Ni1 P1 156.8(12) .
N1 Ti1 Ni1 P1 36.44(7) .
N3 Ti1 Ni1 P1 153.94(7) .
N2 Ti1 Ni1 P1 -84.05(6) .
O1 Ti1 N2 C4 -17.3(2) .
N1 Ti1 N2 C4 74.3(3) .
N3 Ti1 N2 C4 -108.8(2) .
Ni1 Ti1 N2 C4 163.9(2) .
O1 Ti1 N2 C5 143.00(19) .
N1 Ti1 N2 C5 -125.43(19) .
N3 Ti1 N2 C5 51.5(2) .
Ni1 Ti1 N2 C5 -35.84(19) .
P2 Ni1 P3 C18 55.73(11) .
P1 Ni1 P3 C18 -127.10(10) .
Ti1 Ni1 P3 C18 -37.52(10) .
P2 Ni1 P3 C21 172.24(12) .
P1 Ni1 P3 C21 -10.60(13) .
Ti1 Ni1 P3 C21 78.99(12) .
P2 Ni1 P3 C12 -57.46(12) .
P1 Ni1 P3 C12 119.71(12) .
Ti1 Ni1 P3 C12 -150.71(11) .
O1 Ti1 N3 C99 -26.5(2) .
N1 Ti1 N3 C99 -117.8(2) .
N2 Ti1 N3 C99 65.2(3) .
Ni1 Ti1 N3 C99 153.5(2) .
O1 Ti1 N3 C18 152.7(2) .
N1 Ti1 N3 C18 61.4(2) .
N2 Ti1 N3 C18 -115.6(2) .
Ni1 Ti1 N3 C18 -27.4(2) .
P2 Ni1 P1 C80 114.47(12) .
P3 Ni1 P1 C80 -62.86(13) .
Ti1 Ni1 P1 C80 -155.01(12) .
P2 Ni1 P1 C27 -127.00(10) .
P3 Ni1 P1 C27 55.68(10) .
Ti1 Ni1 P1 C27 -36.47(10) .
P2 Ni1 P1 C32 -6.15(13) .
P3 Ni1 P1 C32 176.53(12) .
Ti1 Ni1 P1 C32 84.38(12) .
P2 Ni1 P1 C81" 113.6(3) .
P3 Ni1 P1 C81" -63.7(3) .
Ti1 Ni1 P1 C81" -155.9(3) .
C18 N3 C99 C19 1.0(3) .
Ti1 N3 C99 C19 -179.7(2) .
N1 Ti1 O1 Ti1 21.6(12) 5_567
N3 Ti1 O1 Ti1 -95.9(12) 5_567
N2 Ti1 O1 Ti1 142.2(12) 5_567
Ni1 Ti1 O1 Ti1 -98.7(17) 5_567
C5 C2 C3 C4 0.8(3) .
C2 C3 C4 N2 0.0(3) .
C5 N2 C4 C3 -0.8(3) .
Ti1 N2 C4 C3 161.7(2) .
C3 C2 C5 N2 -1.3(3) .
C3 C2 C5 P2 178.8(2) .
C4 N2 C5 C2 1.3(3) .
Ti1 N2 C5 C2 -163.12(19) .
C4 N2 C5 P2 -178.76(18) .
Ti1 N2 C5 P2 16.8(3) .
C43 P2 C5 C2 -52.6(3) .
C6 P2 C5 C2 57.5(3) .
Ni1 P2 C5 C2 -165.1(3) .
C43 P2 C5 N2 127.48(19) .
C6 P2 C5 N2 -122.4(2) .
Ni1 P2 C5 N2 14.9(2) .
C5 P2 C6 C7 85.4(3) .
C43 P2 C6 C7 -161.7(3) .
Ni1 P2 C6 C7 -39.0(3) .
C5 P2 C6 C11 -92.2(3) .
C43 P2 C6 C11 20.7(3) .
Ni1 P2 C6 C11 143.4(2) .
C11 C6 C7 C8 -0.4(6) .
P2 C6 C7 C8 -178.0(4) .
C6 C7 C8 C9 0.5(7) .
C7 C8 C9 C10 -0.5(7) .
C8 C9 C10 C11 0.3(6) .
C9 C10 C11 C6 -0.1(5) .
C7 C6 C11 C10 0.2(5) .
P2 C6 C11 C10 177.8(3) .
C18 P3 C12 C17 103.8(3) .
C21 P3 C12 C17 -6.3(3) .
Ni1 P3 C12 C17 -144.0(2) .
C18 P3 C12 C13 -73.3(3) .
C21 P3 C12 C13 176.7(3) .
Ni1 P3 C12 C13 39.0(3) .
C17 C12 C13 C14 0.3(6) .
P3 C12 C13 C14 177.5(3) .
C12 C13 C14 C15 0.8(7) .
C13 C14 C15 C16 -2.2(7) .
C14 C15 C16 C17 2.5(6) .
C13 C12 C17 C16 -0.1(5) .
P3 C12 C17 C16 -177.1(3) .
C15 C16 C17 C12 -1.4(6) .
C99 N3 C18 C20 -0.9(3) .
Ti1 N3 C18 C20 179.8(2) .
C99 N3 C18 P3 -178.54(19) .
Ti1 N3 C18 P3 2.1(3) .
C21 P3 C18 C20 83.6(4) .
C12 P3 C18 C20 -24.8(4) .
Ni1 P3 C18 C20 -149.4(3) .
C21 P3 C18 N3 -99.5(2) .
C12 P3 C18 N3 152.1(2) .
Ni1 P3 C18 N3 27.6(2) .
N3 C99 C19 C20 -0.8(4) .
N3 C18 C20 C19 0.4(4) .
P3 C18 C20 C19 177.5(3) .
C99 C19 C20 C18 0.2(4) .
C18 P3 C21 C26 -8.1(3) .
C12 P3 C21 C26 100.4(3) .
Ni1 P3 C21 C26 -122.7(3) .
C18 P3 C21 C22 171.8(2) .
C12 P3 C21 C22 -79.7(3) .
Ni1 P3 C21 C22 57.2(3) .
C26 C21 C22 C23 -2.5(5) .
P3 C21 C22 C23 177.6(3) .
C21 C22 C23 C24 2.7(6) .
C22 C23 C24 C25 -1.1(7) .
C23 C24 C25 C26 -0.5(7) .
C22 C21 C26 C25 0.9(6) .
P3 C21 C26 C25 -179.3(3) .
C24 C25 C26 C21 0.7(7) .
C80 P1 C27 C28 -43.0(4) .
C32 P1 C27 C28 66.6(4) .
C81" P1 C27 C28 -41.9(4) .
Ni1 P1 C27 C28 -162.6(3) .
C80 P1 C27 N1 138.7(2) .
C32 P1 C27 N1 -111.7(2) .
C81" P1 C27 N1 139.9(3) .
Ni1 P1 C27 N1 19.1(2) .
N1 C27 C28 C29 -2.4(4) .
P1 C27 C28 C29 179.3(3) .
C27 C28 C29 C30 2.1(4) .
C28 C29 C30 N1 -1.0(4) .
C29 C30 N1 C27 -0.5(3) .
C29 C30 N1 Ti1 161.6(2) .
C28 C27 N1 C30 1.8(3) .
P1 C27 N1 C30 -179.5(2) .
C28 C27 N1 Ti1 -162.2(2) .
P1 C27 N1 Ti1 16.5(3) .
O1 Ti1 N1 C30 -18.2(2) .
N3 Ti1 N1 C30 73.1(3) .
N2 Ti1 N1 C30 -109.9(2) .
Ni1 Ti1 N1 C30 160.7(2) .
O1 Ti1 N1 C27 141.7(2) .
N3 Ti1 N1 C27 -127.1(2) .
N2 Ti1 N1 C27 50.0(2) .
Ni1 Ti1 N1 C27 -39.5(2) .
C80 P1 C32 C37 -43.3(3) .
C27 P1 C32 C37 -157.7(2) .
C81" P1 C32 C37 -43.4(4) .
Ni1 P1 C32 C37 81.1(3) .
C80 P1 C32 C33 141.9(3) .
C27 P1 C32 C33 27.6(3) .
C81" P1 C32 C33 141.9(4) .
Ni1 P1 C32 C33 -93.6(3) .
C37 C32 C33 C34 0.8(5) .
P1 C32 C33 C34 175.6(3) .
C32 C33 C34 C35 0.1(6) .
C33 C34 C35 C36 -0.3(7) .
C34 C35 C36 C37 -0.4(6) .
C33 C32 C37 C36 -1.4(5) .
P1 C32 C37 C36 -176.2(3) .
C35 C36 C37 C32 1.2(6) .
C5 P2 C43 C48 -1.1(3) .
C6 P2 C43 C48 -111.9(3) .
Ni1 P2 C43 C48 111.7(2) .
C5 P2 C43 C44 -176.2(2) .
C6 P2 C43 C44 73.0(3) .
Ni1 P2 C43 C44 -63.4(3) .
C48 C43 C44 C45 1.6(5) .
P2 C43 C44 C45 177.0(3) .
C43 C44 C45 C46 0.4(6) .
C44 C45 C46 C47 -1.4(6) .
C45 C46 C47 C48 0.3(6) .
C44 C43 C48 C47 -2.7(5) .
P2 C43 C48 C47 -177.7(3) .
C46 C47 C48 C43 1.7(5) .
C53 C49 C50 C51 0.8(9) .
C49 C50 C51 C52 -1.1(7) .
C50 C51 C52 C54 0.9(6) .
C50 C49 C53 C54 -0.3(10) .
C49 C53 C54 C52 0.2(9) .
C51 C52 C54 C53 -0.5(7) .
C60 C55 C56 C57 -3.7(9) .
C55 C56 C57 C58 -3.0(9) .
C56 C57 C58 C59 6.2(9) .
C57 C58 C59 C60 -3.3(9) .
C56 C55 C60 C59 6.8(9) .
C58 C59 C60 C55 -3.2(9) .
C27 P1 C80 C81 -154.7(4) .
C32 P1 C80 C81 93.6(4) .
C81" P1 C80 C81 97(18) .
Ni1 P1 C80 C81 -37.9(4) .
C27 P1 C80 C85 26.9(4) .
C32 P1 C80 C85 -84.8(4) .
C81" P1 C80 C85 -81(18) .
Ni1 P1 C80 C85 143.7(4) .
C85 C80 C81 C82 0.0 .
P1 C80 C81 C82 -178.4(3) .
C80 C81 C82 C83 0.0 .
C81 C82 C83 C84 0.0 .
C82 C83 C84 C85 0.0 .
C83 C84 C85 C80 0.0 .
C81 C80 C85 C84 0.0 .
P1 C80 C85 C84 178.3(3) .
C85" C80" C81" C82" 0.0 .
C85" C80" C81" P1 -177.1(8) .
C80 P1 C81" C80" 129(18) .
C27 P1 C81" C80" 57.0(7) .
C32 P1 C81" C80" -54.3(7) .
Ni1 P1 C81" C80" 174.5(6) .
C80 P1 C81" C82" -48(17) .
C27 P1 C81" C82" -120.1(6) .
C32 P1 C81" C82" 128.6(6) .
Ni1 P1 C81" C82" -2.6(7) .
C80" C81" C82" C83" 0.0 .
P1 C81" C82" C83" 177.1(8) .
C81" C82" C83" C84" 0.0 .
C82" C83" C84" C85" 0.0 .
C83" C84" C85" C80" 0.0 .
C81" C80" C85" C84" 0.0 .
